data_7708155
loop_
_publ_author_name
'Guschlbauer, Jannick'
'Vollgraff, Tobias'
'Xie, Xiulan'
'Fetoh, Ahmed'
'Sundermeyer, J\"org'

_publ_section_title
;
 Heavy silylchalcogenido lanthanates synthesis
 Ph<sub>4</sub>P[Cp<sub>3</sub>La-ESiMe<sub>3</sub>] (E = S, Se, and Te)
 <i>via</i> fluoride-induced demethylation of dimethylcarbonate to
 Ph<sub>4</sub>P[OCO<sub>2</sub>Me] key intermediate.
;
_journal_issue 37
_journal_name_full 'Dalton transactions (Cambridge, England : 2003)'
_journal_page_first 13103
_journal_page_last 13111
_journal_paper_doi 10.1039/d1dt02000e
_journal_volume 50
_journal_year 2021
_chemical_formula_moiety 'C24 H20 P 1+, C18 H24 La Se Si 1-'
_chemical_formula_sum 'C42 H44 La P Se Si'
_chemical_formula_weight 825.70
_space_group_crystal_system monoclinic
_space_group_IT_number 14
_space_group_name_Hall '-P 2yn'
_space_group_name_H-M_alt 'P 1 21/n 1'
_atom_sites_solution_hydrogens geom
_atom_sites_solution_primary direct
_atom_sites_solution_secondary difmap
_audit_creation_method SHELXL-2017/1
_audit_update_record
;
2021-05-31 deposited with the CCDC.	2021-08-25 downloaded from the CCDC.
;
_cell_angle_alpha 90
_cell_angle_beta 111.185(5)
_cell_angle_gamma 90
_cell_formula_units_Z 4
_cell_length_a 14.1259(9)
_cell_length_b 17.0307(9)
_cell_length_c 17.0151(11)
_cell_measurement_reflns_used 28820
_cell_measurement_temperature 100(2)
_cell_measurement_theta_max 75.78
_cell_measurement_theta_min 3.50
_cell_volume 3816.8(4)
_computing_cell_refinement
; 
X-Area Recipe 1.33.0.0 (STOE, 2015)
;
_computing_data_collection
; 
X-Area Pilatus3_SV 1.31.127.0 (STOE, 2016)
;
_computing_data_reduction
; 
X-Area Integrate 1.71.0.0 (STOE, 2016)
X-Area LANA 1.68.2.0 (STOE, 2016)
;
_computing_molecular_graphics
'DIAMOND 4 (H. Putz, K. Brandenburg, Crystal Impact GbR, Kreuzherrenstr. 102, 53227 Bonn, Germany)'
_computing_publication_material
; 
'WinGX 2014.1 (L.J. Farrugia, J. Appl. Cryst. 2012, 45, 849-854)'
'enCIFer (F. H. Allen, O. Johnson, G. P. Shields, B. R. Smith, M. Towler, J. Appl. Cryst. 2004, 37, 335-338.)'
;
_computing_structure_refinement 'SHELXL-2017/1 (Sheldrick, 2017)'
_computing_structure_solution 'SHELXT (Sheldrick, G. M. (2015). Acta Cryst. A71, 3-8.)'
_diffrn_ambient_temperature 100(2)
_diffrn_detector_area_resol_mean 5.81
_diffrn_measured_fraction_theta_full 0.999
_diffrn_measured_fraction_theta_max 0.999
_diffrn_measurement_device_type 'STOE STADIVARI'
_diffrn_measurement_method 'rotation method, \w scans'
_diffrn_radiation_type CuK\a
_diffrn_radiation_wavelength 1.54178
_diffrn_reflns_av_R_equivalents 0.0480
_diffrn_reflns_av_unetI/netI 0.0356
_diffrn_reflns_Laue_measured_fraction_full 0.999
_diffrn_reflns_Laue_measured_fraction_max 0.999
_diffrn_reflns_limit_h_max 16
_diffrn_reflns_limit_h_min -16
_diffrn_reflns_limit_k_max 20
_diffrn_reflns_limit_k_min -18
_diffrn_reflns_limit_l_max 16
_diffrn_reflns_limit_l_min -20
_diffrn_reflns_number 35700
_diffrn_reflns_point_group_measured_fraction_full 0.999
_diffrn_reflns_point_group_measured_fraction_max 0.999
_diffrn_reflns_theta_full 66.593
_diffrn_reflns_theta_max 66.593
_diffrn_reflns_theta_min 3.502
_diffrn_source 'GeniX 3D HF Cu'
_exptl_absorpt_coefficient_mu 10.633
_exptl_absorpt_correction_T_max 0.0036
_exptl_absorpt_correction_T_min 0.0004
_exptl_absorpt_correction_type multi-scan
_exptl_absorpt_process_details
; 
STOE LANA, absorption correction by scaling of reflection intensities.
;
_exptl_crystal_colour colourless
_exptl_crystal_density_diffrn 1.437
_exptl_crystal_density_method 'not measured'
_exptl_crystal_description block
_exptl_crystal_F_000 1664
_exptl_crystal_size_max 0.192
_exptl_crystal_size_mid 0.146
_exptl_crystal_size_min 0.078
_refine_diff_density_max 0.984
_refine_diff_density_min -0.561
_refine_diff_density_rms 0.090
_refine_ls_extinction_method none
_refine_ls_goodness_of_fit_ref 0.958
_refine_ls_hydrogen_treatment constr
_refine_ls_matrix_type full
_refine_ls_number_parameters 418
_refine_ls_number_reflns 6749
_refine_ls_number_restraints 0
_refine_ls_restrained_S_all 0.958
_refine_ls_R_factor_all 0.0382
_refine_ls_R_factor_gt 0.0328
_refine_ls_shift/su_max 0.001
_refine_ls_shift/su_mean 0.000
_refine_ls_structure_factor_coef Fsqd
_refine_ls_weighting_details 'w=1/[\s^2^(Fo^2^)+(0.0573P)^2^] where P=(Fo^2^+2Fc^2^)/3'
_refine_ls_weighting_scheme calc
_refine_ls_wR_factor_gt 0.0807
_refine_ls_wR_factor_ref 0.0821
_reflns_Friedel_coverage 0.000
_reflns_number_gt 5742
_reflns_number_total 6749
_reflns_threshold_expression 'I > 2\s(I)'
_cod_data_source_file d1dt02000e2.cif
_cod_data_source_block jg360loesen
_cod_depositor_comments 'Adding full bibliography for 7708147--7708155.cif.'
_cod_original_sg_symbol_H-M 'P 21/n'
_cod_database_code 7708155
_shelx_shelxl_version_number 2017/1
_shelx_space_group_comment
; 
The symmetry employed for this shelxl refinement is uniquely defined 
by the following loop, which should always be used as a source of 
symmetry information in preference to the above space-group names. 
They are only intended as comments. 
;

loop_
_space_group_symop_operation_xyz
'x, y, z'
'-x+1/2, y+1/2, -z+1/2'
'-x, -y, -z'
'x-1/2, -y-1/2, z-1/2'

loop_
_atom_site_label
_atom_site_type_symbol
_atom_site_fract_x
_atom_site_fract_y
_atom_site_fract_z
_atom_site_U_iso_or_equiv
_atom_site_adp_type
_atom_site_occupancy
_atom_site_site_symmetry_order
_atom_site_calc_flag
_atom_site_refinement_flags_posn
_atom_site_refinement_flags_adp
_atom_site_refinement_flags_occupancy
_atom_site_disorder_assembly
_atom_site_disorder_group
La1 La 0.34379(2) 0.45664(2) 0.10740(2) 0.02685(7) Uani 1 1 d . . . . .
Se1 Se 0.16060(3) 0.43076(2) 0.15377(3) 0.03466(10) Uani 1 1 d . . . . .
P1 P 0.23527(6) 0.36284(5) 0.52311(5) 0.02642(18) Uani 1 1 d . . . . .
Si1 Si 0.10073(8) 0.53410(6) 0.20234(7) 0.0382(2) Uani 1 1 d . . . . .
C1 C 0.3606(2) 0.3458(2) 0.5222(2) 0.0275(7) Uani 1 1 d . . . . .
C2 C 0.4117(3) 0.2751(2) 0.5530(2) 0.0314(7) Uani 1 1 d . . . . .
H2 H 0.381012 0.236393 0.576125 0.038 Uiso 1 1 calc R U . . .
C3 C 0.5067(3) 0.2619(2) 0.5497(2) 0.0357(8) Uani 1 1 d . . . . .
H3 H 0.541092 0.214029 0.570396 0.043 Uiso 1 1 calc R U . . .
C4 C 0.5518(3) 0.3184(2) 0.5162(2) 0.0383(8) Uani 1 1 d . . . . .
H4 H 0.617895 0.309710 0.515353 0.046 Uiso 1 1 calc R U . . .
C5 C 0.5010(3) 0.3877(2) 0.4839(2) 0.0351(8) Uani 1 1 d . . . . .
H5 H 0.531738 0.425657 0.459950 0.042 Uiso 1 1 calc R U . . .
C6 C 0.4050(3) 0.4018(2) 0.4865(2) 0.0320(7) Uani 1 1 d . . . . .
H6 H 0.370055 0.449098 0.464098 0.038 Uiso 1 1 calc R U . . .
C7 C 0.2124(3) 0.46684(19) 0.5213(2) 0.0274(7) Uani 1 1 d . . . . .
C8 C 0.2875(3) 0.5163(2) 0.5742(2) 0.0314(7) Uani 1 1 d . . . . .
H8 H 0.350716 0.495650 0.610280 0.038 Uiso 1 1 calc R U . . .
C9 C 0.2677(3) 0.5964(2) 0.5728(2) 0.0327(8) Uani 1 1 d . . . . .
H9 H 0.318374 0.630605 0.608196 0.039 Uiso 1 1 calc R U . . .
C10 C 0.1763(3) 0.6270(2) 0.5213(2) 0.0328(8) Uani 1 1 d . . . . .
H10 H 0.164430 0.681948 0.520724 0.039 Uiso 1 1 calc R U . . .
C11 C 0.1013(3) 0.5773(2) 0.4699(2) 0.0344(8) Uani 1 1 d . . . . .
H11 H 0.037853 0.598328 0.434691 0.041 Uiso 1 1 calc R U . . .
C12 C 0.1189(3) 0.4971(2) 0.4700(2) 0.0313(7) Uani 1 1 d . . . . .
H12 H 0.067500 0.463061 0.435244 0.038 Uiso 1 1 calc R U . . .
C13 C 0.1421(3) 0.31929(19) 0.4317(2) 0.0277(7) Uani 1 1 d . . . . .
C14 C 0.0481(3) 0.2977(2) 0.4345(2) 0.0312(7) Uani 1 1 d . . . . .
H14 H 0.035516 0.302286 0.485522 0.037 Uiso 1 1 calc R U . . .
C15 C -0.0264(3) 0.2695(2) 0.3626(2) 0.0366(8) Uani 1 1 d . . . . .
H15 H -0.091256 0.255819 0.363529 0.044 Uiso 1 1 calc R U . . .
C16 C -0.0063(3) 0.2612(2) 0.2889(2) 0.0378(8) Uani 1 1 d . . . . .
H16 H -0.056941 0.240249 0.239967 0.045 Uiso 1 1 calc R U . . .
C17 C 0.0871(3) 0.2833(2) 0.2861(2) 0.0389(8) Uani 1 1 d . . . . .
H17 H 0.099575 0.278160 0.235060 0.047 Uiso 1 1 calc R U . . .
C18 C 0.1617(3) 0.3126(2) 0.3571(2) 0.0336(8) Uani 1 1 d . . . . .
H18 H 0.225526 0.327977 0.355436 0.040 Uiso 1 1 calc R U . . .
C19 C 0.2205(2) 0.3219(2) 0.6155(2) 0.0292(7) Uani 1 1 d . . . . .
C20 C 0.2093(3) 0.3710(2) 0.6764(2) 0.0342(8) Uani 1 1 d . . . . .
H20 H 0.208319 0.426374 0.669171 0.041 Uiso 1 1 calc R U . . .
C21 C 0.1995(3) 0.3389(3) 0.7482(2) 0.0397(9) Uani 1 1 d . . . . .
H21 H 0.190003 0.372292 0.789493 0.048 Uiso 1 1 calc R U . . .
C22 C 0.2034(3) 0.2585(2) 0.7598(2) 0.0390(9) Uani 1 1 d . . . . .
H22 H 0.197883 0.236882 0.809427 0.047 Uiso 1 1 calc R U . . .
C23 C 0.2155(3) 0.2090(2) 0.6991(2) 0.0380(8) Uani 1 1 d . . . . .
H23 H 0.218894 0.153833 0.707668 0.046 Uiso 1 1 calc R U . . .
C24 C 0.2225(3) 0.2402(2) 0.6262(2) 0.0324(7) Uani 1 1 d . . . . .
H24 H 0.228677 0.206469 0.583800 0.039 Uiso 1 1 calc R U . . .
C25 C 0.2579(3) 0.3252(2) 0.0022(2) 0.0356(8) Uani 1 1 d . . . . .
H25 H 0.186883 0.322024 -0.039532 0.043 Uiso 1 1 calc R U . . .
C26 C 0.3441(3) 0.3445(2) -0.0168(2) 0.0347(8) Uani 1 1 d . . . . .
H26 H 0.343193 0.357711 -0.074331 0.042 Uiso 1 1 calc R U . . .
C27 C 0.4317(3) 0.3242(2) 0.0527(2) 0.0336(8) Uani 1 1 d . . . . .
H27 H 0.502356 0.321523 0.052496 0.040 Uiso 1 1 calc R U . . .
C28 C 0.3987(3) 0.2911(2) 0.1141(2) 0.0338(8) Uani 1 1 d . . . . .
H28 H 0.442813 0.262441 0.165642 0.041 Uiso 1 1 calc R U . . .
C29 C 0.2923(3) 0.2924(2) 0.0834(2) 0.0349(8) Uani 1 1 d . . . . .
H29 H 0.248795 0.263753 0.109017 0.042 Uiso 1 1 calc R U . . .
C30 C 0.5319(3) 0.5262(3) 0.2150(2) 0.0439(10) Uani 1 1 d . . . . .
H30 H 0.576511 0.560408 0.195481 0.053 Uiso 1 1 calc R U . . .
C31 C 0.5432(3) 0.4447(3) 0.2276(3) 0.0449(10) Uani 1 1 d . . . . .
H31 H 0.598953 0.412565 0.220629 0.054 Uiso 1 1 calc R U . . .
C32 C 0.4815(3) 0.4211(2) 0.2718(2) 0.0385(8) Uani 1 1 d . . . . .
H32 H 0.486225 0.369374 0.300792 0.046 Uiso 1 1 calc R U . . .
C33 C 0.4315(3) 0.4880(2) 0.2863(2) 0.0366(8) Uani 1 1 d . . . . .
H33 H 0.393094 0.490685 0.325437 0.044 Uiso 1 1 calc R U . . .
C34 C 0.4624(3) 0.5531(2) 0.2505(2) 0.0383(9) Uani 1 1 d . . . . .
H34 H 0.448729 0.609394 0.259317 0.046 Uiso 1 1 calc R U . . .
C35 C 0.3717(3) 0.6016(2) 0.0370(3) 0.0436(10) Uani 1 1 d . . . . .
H35 H 0.432520 0.636313 0.060369 0.052 Uiso 1 1 calc R U . . .
C36 C 0.2794(3) 0.6112(2) 0.0501(2) 0.0405(9) Uani 1 1 d . . . . .
H36 H 0.265110 0.653682 0.084911 0.049 Uiso 1 1 calc R U . . .
C37 C 0.2053(3) 0.5649(2) -0.0094(2) 0.0370(8) Uani 1 1 d . . . . .
H37 H 0.130496 0.567909 -0.022204 0.044 Uiso 1 1 calc R U . . .
C38 C 0.2517(3) 0.5260(2) -0.0581(2) 0.0354(8) Uani 1 1 d . . . . .
H38 H 0.215341 0.496445 -0.111276 0.042 Uiso 1 1 calc R U . . .
C39 C 0.3552(3) 0.5473(2) -0.0287(2) 0.0399(9) Uani 1 1 d . . . . .
H39 H 0.402787 0.537271 -0.059164 0.048 Uiso 1 1 calc R U . . .
C40 C 0.0383(4) 0.6087(3) 0.1190(3) 0.0552(12) Uani 1 1 d . . . . .
H40A H 0.004031 0.647992 0.141417 0.083 Uiso 1 1 calc R U . . .
H40B H -0.011646 0.582666 0.070204 0.083 Uiso 1 1 calc R U . . .
H40C H 0.089707 0.634476 0.101817 0.083 Uiso 1 1 calc R U . . .
C41 C 0.0017(3) 0.4962(3) 0.2424(3) 0.0461(10) Uani 1 1 d . . . . .
H41A H -0.025848 0.539886 0.264887 0.069 Uiso 1 1 calc R U . . .
H41B H 0.032425 0.457566 0.287083 0.069 Uiso 1 1 calc R U . . .
H41C H -0.053148 0.471231 0.196056 0.069 Uiso 1 1 calc R U . . .
C42 C 0.2003(3) 0.5860(3) 0.2915(3) 0.0481(10) Uani 1 1 d . . . . .
H42A H 0.168503 0.627646 0.313133 0.072 Uiso 1 1 calc R U . . .
H42B H 0.250900 0.608988 0.271302 0.072 Uiso 1 1 calc R U . . .
H42C H 0.233524 0.548368 0.336684 0.072 Uiso 1 1 calc R U . . .

loop_
_atom_site_aniso_label
_atom_site_aniso_U_11
_atom_site_aniso_U_22
_atom_site_aniso_U_33
_atom_site_aniso_U_23
_atom_site_aniso_U_13
_atom_site_aniso_U_12
La1 0.02761(11) 0.02618(10) 0.02594(11) -0.00033(8) 0.00870(8) -0.00029(8)
Se1 0.0346(2) 0.0351(2) 0.0382(2) -0.00266(16) 0.01788(17) -0.00087(15)
P1 0.0269(4) 0.0264(4) 0.0250(4) -0.0001(3) 0.0082(3) -0.0001(3)
Si1 0.0372(5) 0.0406(6) 0.0373(6) -0.0013(5) 0.0143(5) 0.0074(4)
C1 0.0229(16) 0.0325(17) 0.0246(16) -0.0028(14) 0.0055(13) 0.0009(14)
C2 0.0353(19) 0.0298(17) 0.0285(18) 0.0022(15) 0.0107(15) 0.0024(14)
C3 0.037(2) 0.0341(18) 0.034(2) 0.0032(16) 0.0112(16) 0.0077(16)
C4 0.0317(19) 0.047(2) 0.036(2) 0.0014(18) 0.0119(16) 0.0052(16)
C5 0.0316(18) 0.038(2) 0.035(2) 0.0013(16) 0.0104(16) 0.0006(15)
C6 0.0311(18) 0.0322(18) 0.0307(19) 0.0017(15) 0.0088(15) 0.0011(15)
C7 0.0290(17) 0.0276(16) 0.0264(17) 0.0031(14) 0.0110(14) 0.0011(13)
C8 0.0307(18) 0.0319(17) 0.0302(18) -0.0028(15) 0.0093(15) -0.0012(15)
C9 0.0334(18) 0.0296(17) 0.036(2) -0.0025(15) 0.0130(16) -0.0026(15)
C10 0.040(2) 0.0277(17) 0.0346(19) -0.0017(15) 0.0184(16) 0.0023(15)
C11 0.0348(19) 0.0350(19) 0.0331(19) 0.0039(16) 0.0121(16) 0.0040(15)
C12 0.0292(18) 0.0337(18) 0.0290(18) -0.0007(15) 0.0081(15) -0.0001(14)
C13 0.0288(17) 0.0247(15) 0.0263(17) -0.0006(14) 0.0059(14) -0.0002(13)
C14 0.0351(19) 0.0286(17) 0.0300(18) -0.0009(15) 0.0118(15) 0.0006(14)
C15 0.0320(19) 0.0374(19) 0.036(2) 0.0023(17) 0.0067(16) -0.0010(16)
C16 0.037(2) 0.0367(19) 0.0306(19) -0.0014(16) 0.0017(16) -0.0036(16)
C17 0.043(2) 0.040(2) 0.031(2) -0.0011(17) 0.0109(17) -0.0017(17)
C18 0.0350(19) 0.0336(18) 0.0329(19) 0.0008(16) 0.0130(16) -0.0011(15)
C19 0.0246(16) 0.0364(18) 0.0241(17) 0.0041(15) 0.0058(13) -0.0013(14)
C20 0.0336(19) 0.0388(19) 0.0287(19) -0.0010(16) 0.0096(15) -0.0015(15)
C21 0.038(2) 0.048(2) 0.033(2) -0.0005(18) 0.0137(17) -0.0021(17)
C22 0.035(2) 0.050(2) 0.0304(19) 0.0103(17) 0.0093(16) -0.0014(17)
C23 0.0324(19) 0.0368(19) 0.042(2) 0.0065(17) 0.0096(17) -0.0040(15)
C24 0.0281(17) 0.0335(18) 0.0323(19) 0.0019(15) 0.0070(14) -0.0024(14)
C25 0.0313(18) 0.0304(18) 0.038(2) -0.0126(16) 0.0045(16) 0.0007(14)
C26 0.043(2) 0.0333(18) 0.0273(18) -0.0033(16) 0.0128(16) 0.0028(16)
C27 0.0346(19) 0.0291(17) 0.040(2) -0.0057(16) 0.0173(16) 0.0002(14)
C28 0.0370(19) 0.0262(16) 0.036(2) 0.0007(15) 0.0105(16) 0.0038(15)
C29 0.038(2) 0.0245(16) 0.047(2) -0.0047(16) 0.0203(17) -0.0046(15)
C30 0.033(2) 0.060(3) 0.031(2) -0.0008(19) 0.0024(16) -0.0159(19)
C31 0.0288(19) 0.058(3) 0.036(2) -0.0095(19) -0.0022(16) 0.0141(18)
C32 0.040(2) 0.0362(19) 0.0286(19) 0.0017(16) -0.0009(16) 0.0023(16)
C33 0.036(2) 0.046(2) 0.0236(18) -0.0036(16) 0.0054(15) -0.0016(17)
C34 0.041(2) 0.0335(19) 0.031(2) -0.0056(16) 0.0014(17) -0.0034(16)
C35 0.048(2) 0.034(2) 0.041(2) 0.0120(18) 0.0059(19) -0.0083(17)
C36 0.062(3) 0.0252(17) 0.035(2) 0.0046(16) 0.0174(19) 0.0066(17)
C37 0.038(2) 0.0327(19) 0.037(2) 0.0124(16) 0.0101(17) 0.0090(15)
C38 0.041(2) 0.0324(18) 0.0266(18) 0.0036(15) 0.0046(16) 0.0032(15)
C39 0.041(2) 0.045(2) 0.036(2) 0.0152(18) 0.0168(17) 0.0031(17)
C40 0.066(3) 0.050(3) 0.052(3) 0.006(2) 0.025(2) 0.018(2)
C41 0.035(2) 0.065(3) 0.038(2) -0.004(2) 0.0124(17) 0.0077(19)
C42 0.044(2) 0.051(2) 0.051(3) -0.014(2) 0.019(2) -0.0023(19)

loop_
_atom_type_symbol
_atom_type_description
_atom_type_scat_dispersion_real
_atom_type_scat_dispersion_imag
_atom_type_scat_source
C C 0.0181 0.0091 'International Tables Vol C Tables 4.2.6.8 and 6.1.1.4'
H H 0.0000 0.0000 'International Tables Vol C Tables 4.2.6.8 and 6.1.1.4'
Si Si 0.2541 0.3302 'International Tables Vol C Tables 4.2.6.8 and 6.1.1.4'
P P 0.2955 0.4335 'International Tables Vol C Tables 4.2.6.8 and 6.1.1.4'
Se Se -0.7943 1.1372 'International Tables Vol C Tables 4.2.6.8 and 6.1.1.4'
La La -1.4094 9.0376 'International Tables Vol C Tables 4.2.6.8 and 6.1.1.4'

loop_
_geom_angle_atom_site_label_1
_geom_angle_atom_site_label_2
_geom_angle_atom_site_label_3
_geom_angle
_geom_angle_site_symmetry_1
_geom_angle_site_symmetry_3
_geom_angle_publ_flag
C31 La1 C35 96.54(13) . . ?
C31 La1 C32 28.65(12) . . ?
C35 La1 C32 116.91(11) . . ?
C31 La1 C39 107.07(13) . . ?
C35 La1 C39 28.65(12) . . ?
C32 La1 C39 134.46(12) . . ?
C31 La1 C36 115.24(13) . . ?
C35 La1 C36 28.78(12) . . ?
C32 La1 C36 123.83(11) . . ?
C39 La1 C36 47.22(12) . . ?
C31 La1 C25 118.98(11) . . ?
C35 La1 C25 120.77(12) . . ?
C32 La1 C25 115.87(11) . . ?
C39 La1 C25 92.97(12) . . ?
C36 La1 C25 120.13(11) . . ?
C31 La1 C26 102.71(11) . . ?
C35 La1 C26 103.44(12) . . ?
C32 La1 C26 113.83(11) . . ?
C39 La1 C26 75.15(12) . . ?
C36 La1 C26 116.93(11) . . ?
C25 La1 C26 28.58(10) . . ?
C31 La1 C30 28.45(12) . . ?
C35 La1 C30 70.95(12) . . ?
C32 La1 C30 46.71(12) . . ?
C39 La1 C30 89.07(12) . . ?
C36 La1 C30 86.83(12) . . ?
C25 La1 C30 143.87(12) . . ?
C26 La1 C30 119.92(12) . . ?
C31 La1 C29 99.63(12) . . ?
C35 La1 C29 148.45(12) . . ?
C32 La1 C29 88.89(11) . . ?
C39 La1 C29 119.90(11) . . ?
C36 La1 C29 144.88(12) . . ?
C25 La1 C29 28.34(11) . . ?
C26 La1 C29 46.54(11) . . ?
C30 La1 C29 128.06(12) . . ?
C31 La1 C27 75.21(11) . . ?
C35 La1 C27 113.73(12) . . ?
C32 La1 C27 85.96(11) . . ?
C39 La1 C27 90.23(11) . . ?
C36 La1 C27 137.33(11) . . ?
C25 La1 C27 47.04(10) . . ?
C26 La1 C27 28.47(10) . . ?
C30 La1 C27 96.93(12) . . ?
C29 La1 C27 46.51(10) . . ?
C31 La1 C33 46.87(12) . . ?
C35 La1 C33 102.26(12) . . ?
C32 La1 C33 28.46(11) . . ?
C39 La1 C33 129.04(12) . . ?
C36 La1 C33 98.75(11) . . ?
C25 La1 C33 136.86(11) . . ?
C26 La1 C33 142.16(11) . . ?
C30 La1 C33 46.29(11) . . ?
C29 La1 C33 108.59(11) . . ?
C27 La1 C33 114.42(11) . . ?
C31 La1 C37 142.40(12) . . ?
C35 La1 C37 46.91(11) . . ?
C32 La1 C37 150.04(11) . . ?
C39 La1 C37 46.83(11) . . ?
C36 La1 C37 28.38(11) . . ?
C25 La1 C37 92.33(11) . . ?
C26 La1 C37 95.72(11) . . ?
C30 La1 C37 114.48(12) . . ?
C29 La1 C37 116.61(11) . . ?
C27 La1 C37 122.65(11) . . ?
C33 La1 C37 122.11(11) . . ?
Si1 Se1 La1 117.33(3) . . ?
C13 P1 C7 108.75(16) . . ?
C13 P1 C19 108.49(16) . . ?
C7 P1 C19 108.63(16) . . ?
C13 P1 C1 109.94(16) . . ?
C7 P1 C1 109.30(16) . . ?
C19 P1 C1 111.69(16) . . ?
C40 Si1 C42 107.7(2) . . ?
C40 Si1 C41 107.4(2) . . ?
C42 Si1 C41 107.92(19) . . ?
C40 Si1 Se1 113.10(15) . . ?
C42 Si1 Se1 113.35(14) . . ?
C41 Si1 Se1 107.09(15) . . ?
C6 C1 C2 119.8(3) . . ?
C6 C1 P1 119.4(3) . . ?
C2 C1 P1 120.7(3) . . ?
C3 C2 C1 120.0(3) . . ?
C3 C2 H2 120.0 . . ?
C1 C2 H2 120.0 . . ?
C2 C3 C4 120.1(3) . . ?
C2 C3 H3 119.9 . . ?
C4 C3 H3 119.9 . . ?
C3 C4 C5 120.2(3) . . ?
C3 C4 H4 119.9 . . ?
C5 C4 H4 119.9 . . ?
C4 C5 C6 120.4(4) . . ?
C4 C5 H5 119.8 . . ?
C6 C5 H5 119.8 . . ?
C5 C6 C1 119.4(3) . . ?
C5 C6 H6 120.3 . . ?
C1 C6 H6 120.3 . . ?
C12 C7 C8 120.5(3) . . ?
C12 C7 P1 119.9(3) . . ?
C8 C7 P1 119.5(3) . . ?
C9 C8 C7 118.6(3) . . ?
C9 C8 H8 120.7 . . ?
C7 C8 H8 120.7 . . ?
C10 C9 C8 121.3(3) . . ?
C10 C9 H9 119.4 . . ?
C8 C9 H9 119.4 . . ?
C9 C10 C11 119.8(3) . . ?
C9 C10 H10 120.1 . . ?
C11 C10 H10 120.1 . . ?
C12 C11 C10 120.2(3) . . ?
C12 C11 H11 119.9 . . ?
C10 C11 H11 119.9 . . ?
C11 C12 C7 119.6(3) . . ?
C11 C12 H12 120.2 . . ?
C7 C12 H12 120.2 . . ?
C14 C13 C18 120.8(3) . . ?
C14 C13 P1 119.2(3) . . ?
C18 C13 P1 119.8(3) . . ?
C15 C14 C13 119.5(3) . . ?
C15 C14 H14 120.3 . . ?
C13 C14 H14 120.3 . . ?
C14 C15 C16 119.7(3) . . ?
C14 C15 H15 120.1 . . ?
C16 C15 H15 120.1 . . ?
C17 C16 C15 120.7(3) . . ?
C17 C16 H16 119.6 . . ?
C15 C16 H16 119.6 . . ?
C18 C17 C16 120.1(4) . . ?
C18 C17 H17 120.0 . . ?
C16 C17 H17 120.0 . . ?
C17 C18 C13 119.2(3) . . ?
C17 C18 H18 120.4 . . ?
C13 C18 H18 120.4 . . ?
C20 C19 C24 120.4(3) . . ?
C20 C19 P1 120.0(3) . . ?
C24 C19 P1 119.6(3) . . ?
C19 C20 C21 119.6(4) . . ?
C19 C20 H20 120.2 . . ?
C21 C20 H20 120.2 . . ?
C22 C21 C20 120.2(4) . . ?
C22 C21 H21 119.9 . . ?
C20 C21 H21 119.9 . . ?
C21 C22 C23 120.3(4) . . ?
C21 C22 H22 119.9 . . ?
C23 C22 H22 119.9 . . ?
C24 C23 C22 120.1(4) . . ?
C24 C23 H23 120.0 . . ?
C22 C23 H23 120.0 . . ?
C23 C24 C19 119.4(3) . . ?
C23 C24 H24 120.3 . . ?
C19 C24 H24 120.3 . . ?
C29 C25 C26 107.4(3) . . ?
C29 C25 La1 77.1(2) . . ?
C26 C25 La1 75.7(2) . . ?
C29 C25 H25 125.4 . . ?
C26 C25 H25 125.4 . . ?
La1 C25 H25 125.4 . . ?
C25 C26 C27 108.7(3) . . ?
C25 C26 La1 75.7(2) . . ?
C27 C26 La1 77.2(2) . . ?
C25 C26 H26 124.9 . . ?
C27 C26 H26 124.9 . . ?
La1 C26 H26 124.9 . . ?
C28 C27 C26 107.1(3) . . ?
C28 C27 La1 77.1(2) . . ?
C26 C27 La1 74.3(2) . . ?
C28 C27 H27 125.6 . . ?
C26 C27 H27 125.6 . . ?
La1 C27 H27 125.6 . . ?
C29 C28 C27 108.4(3) . . ?
C29 C28 La1 74.67(19) . . ?
C27 C28 La1 74.8(2) . . ?
C29 C28 H28 125.4 . . ?
C27 C28 H28 125.4 . . ?
La1 C28 H28 125.4 . . ?
C28 C29 C25 108.4(3) . . ?
C28 C29 La1 77.3(2) . . ?
C25 C29 La1 74.5(2) . . ?
C28 C29 H29 125.1 . . ?
C25 C29 H29 125.1 . . ?
La1 C29 H29 125.1 . . ?
C34 C30 C31 108.5(4) . . ?
C34 C30 La1 77.3(2) . . ?
C31 C30 La1 73.7(2) . . ?
C34 C30 H30 125.1 . . ?
C31 C30 H30 125.1 . . ?
La1 C30 H30 125.1 . . ?
C32 C31 C30 107.8(4) . . ?
C32 C31 La1 76.0(2) . . ?
C30 C31 La1 77.9(2) . . ?
C32 C31 H31 125.1 . . ?
C30 C31 H31 125.1 . . ?
La1 C31 H31 125.1 . . ?
C31 C32 C33 108.1(4) . . ?
C31 C32 La1 75.3(2) . . ?
C33 C32 La1 78.0(2) . . ?
C31 C32 H32 125.1 . . ?
C33 C32 H32 125.1 . . ?
La1 C32 H32 125.1 . . ?
C34 C33 C32 107.9(4) . . ?
C34 C33 La1 76.8(2) . . ?
C32 C33 La1 73.6(2) . . ?
C34 C33 H33 125.5 . . ?
C32 C33 H33 125.5 . . ?
La1 C33 H33 125.5 . . ?
C30 C34 C33 107.7(4) . . ?
C30 C34 La1 74.7(2) . . ?
C33 C34 La1 75.1(2) . . ?
C30 C34 H34 125.6 . . ?
C33 C34 H34 125.6 . . ?
La1 C34 H34 125.6 . . ?
C39 C35 C36 107.9(4) . . ?
C39 C35 La1 75.8(2) . . ?
C36 C35 La1 75.9(2) . . ?
C39 C35 H35 125.3 . . ?
C36 C35 H35 125.3 . . ?
La1 C35 H35 125.3 . . ?
C37 C36 C35 108.1(4) . . ?
C37 C36 La1 77.9(2) . . ?
C35 C36 La1 75.3(2) . . ?
C37 C36 H36 125.1 . . ?
C35 C36 H36 125.1 . . ?
La1 C36 H36 125.1 . . ?
C38 C37 C36 107.9(4) . . ?
C38 C37 La1 76.1(2) . . ?
C36 C37 La1 73.8(2) . . ?
C38 C37 H37 125.5 . . ?
C36 C37 H37 125.5 . . ?
La1 C37 H37 125.5 . . ?
C37 C38 C39 108.5(3) . . ?
C37 C38 La1 76.0(2) . . ?
C39 C38 La1 73.5(2) . . ?
C37 C38 H38 125.3 . . ?
C39 C38 H38 125.3 . . ?
La1 C38 H38 125.3 . . ?
C35 C39 C38 107.7(4) . . ?
C35 C39 La1 75.5(2) . . ?
C38 C39 La1 78.0(2) . . ?
C35 C39 H39 125.2 . . ?
C38 C39 H39 125.2 . . ?
La1 C39 H39 125.2 . . ?
Si1 C40 H40A 109.5 . . ?
Si1 C40 H40B 109.5 . . ?
H40A C40 H40B 109.5 . . ?
Si1 C40 H40C 109.5 . . ?
H40A C40 H40C 109.5 . . ?
H40B C40 H40C 109.5 . . ?
Si1 C41 H41A 109.5 . . ?
Si1 C41 H41B 109.5 . . ?
H41A C41 H41B 109.5 . . ?
Si1 C41 H41C 109.5 . . ?
H41A C41 H41C 109.5 . . ?
H41B C41 H41C 109.5 . . ?
Si1 C42 H42A 109.5 . . ?
Si1 C42 H42B 109.5 . . ?
H42A C42 H42B 109.5 . . ?
Si1 C42 H42C 109.5 . . ?
H42A C42 H42C 109.5 . . ?
H42B C42 H42C 109.5 . . ?

loop_
_geom_bond_atom_site_label_1
_geom_bond_atom_site_label_2
_geom_bond_distance
_geom_bond_site_symmetry_2
_geom_bond_publ_flag
La1 C31 2.828(4) . ?
La1 C35 2.833(4) . ?
La1 C32 2.836(4) . ?
La1 C39 2.837(4) . ?
La1 C36 2.841(4) . ?
La1 C25 2.849(3) . ?
La1 C26 2.850(3) . ?
La1 C30 2.881(4) . ?
La1 C29 2.882(3) . ?
La1 C27 2.887(3) . ?
La1 C33 2.892(3) . ?
La1 C37 2.893(4) . ?
Se1 Si1 2.2362(11) . ?
P1 C13 1.795(3) . ?
P1 C7 1.799(3) . ?
P1 C19 1.800(3) . ?
P1 C1 1.800(3) . ?
Si1 C40 1.870(4) . ?
Si1 C42 1.876(4) . ?
Si1 C41 1.878(4) . ?
C1 C6 1.396(5) . ?
C1 C2 1.403(5) . ?
C2 C3 1.381(5) . ?
C2 H2 0.9500 . ?
C3 C4 1.386(5) . ?
C3 H3 0.9500 . ?
C4 C5 1.386(5) . ?
C4 H4 0.9500 . ?
C5 C6 1.393(5) . ?
C5 H5 0.9500 . ?
C6 H6 0.9500 . ?
C7 C12 1.392(5) . ?
C7 C8 1.398(5) . ?
C8 C9 1.391(5) . ?
C8 H8 0.9500 . ?
C9 C10 1.375(5) . ?
C9 H9 0.9500 . ?
C10 C11 1.390(5) . ?
C10 H10 0.9500 . ?
C11 C12 1.389(5) . ?
C11 H11 0.9500 . ?
C12 H12 0.9500 . ?
C13 C14 1.396(5) . ?
C13 C18 1.397(5) . ?
C14 C15 1.380(5) . ?
C14 H14 0.9500 . ?
C15 C16 1.390(5) . ?
C15 H15 0.9500 . ?
C16 C17 1.389(5) . ?
C16 H16 0.9500 . ?
C17 C18 1.378(5) . ?
C17 H17 0.9500 . ?
C18 H18 0.9500 . ?
C19 C20 1.385(5) . ?
C19 C24 1.402(5) . ?
C20 C21 1.392(5) . ?
C20 H20 0.9500 . ?
C21 C22 1.381(6) . ?
C21 H21 0.9500 . ?
C22 C23 1.389(5) . ?
C22 H22 0.9500 . ?
C23 C24 1.386(5) . ?
C23 H23 0.9500 . ?
C24 H24 0.9500 . ?
C25 C29 1.404(5) . ?
C25 C26 1.406(5) . ?
C25 H25 1.0000 . ?
C26 C27 1.411(5) . ?
C26 H26 1.0000 . ?
C27 C28 1.407(5) . ?
C27 H27 1.0000 . ?
C28 C29 1.402(5) . ?
C28 H28 1.0000 . ?
C29 H29 1.0000 . ?
C30 C34 1.402(6) . ?
C30 C31 1.403(6) . ?
C30 H30 1.0000 . ?
C31 C32 1.401(6) . ?
C31 H31 1.0000 . ?
C32 C33 1.409(5) . ?
C32 H32 1.0000 . ?
C33 C34 1.409(5) . ?
C33 H33 1.0000 . ?
C34 H34 1.0000 . ?
C35 C39 1.403(6) . ?
C35 C36 1.410(6) . ?
C35 H35 1.0000 . ?
C36 C37 1.406(6) . ?
C36 H36 1.0000 . ?
C37 C38 1.396(5) . ?
C37 H37 1.0000 . ?
C38 C39 1.411(5) . ?
C38 H38 1.0000 . ?
C39 H39 1.0000 . ?
C40 H40A 0.9800 . ?
C40 H40B 0.9800 . ?
C40 H40C 0.9800 . ?
C41 H41A 0.9800 . ?
C41 H41B 0.9800 . ?
C41 H41C 0.9800 . ?
C42 H42A 0.9800 . ?
C42 H42B 0.9800 . ?
C42 H42C 0.9800 . ?

loop_
_geom_torsion_atom_site_label_1
_geom_torsion_atom_site_label_2
_geom_torsion_atom_site_label_3
_geom_torsion_atom_site_label_4
_geom_torsion
_geom_torsion_site_symmetry_1
_geom_torsion_site_symmetry_2
_geom_torsion_site_symmetry_3
_geom_torsion_site_symmetry_4
_geom_torsion_publ_flag
C13 P1 C1 C6 92.9(3) . . . . ?
C7 P1 C1 C6 -26.4(3) . . . . ?
C19 P1 C1 C6 -146.6(3) . . . . ?
C13 P1 C1 C2 -83.8(3) . . . . ?
C7 P1 C1 C2 156.9(3) . . . . ?
C19 P1 C1 C2 36.7(3) . . . . ?
C6 C1 C2 C3 1.5(5) . . . . ?
P1 C1 C2 C3 178.2(3) . . . . ?
C1 C2 C3 C4 0.2(6) . . . . ?
C2 C3 C4 C5 -1.6(6) . . . . ?
C3 C4 C5 C6 1.4(6) . . . . ?
C4 C5 C6 C1 0.3(6) . . . . ?
C2 C1 C6 C5 -1.7(5) . . . . ?
P1 C1 C6 C5 -178.4(3) . . . . ?
C13 P1 C7 C12 17.4(3) . . . . ?
C19 P1 C7 C12 -100.5(3) . . . . ?
C1 P1 C7 C12 137.4(3) . . . . ?
C13 P1 C7 C8 -165.1(3) . . . . ?
C19 P1 C7 C8 77.0(3) . . . . ?
C1 P1 C7 C8 -45.1(3) . . . . ?
C12 C7 C8 C9 -1.5(5) . . . . ?
P1 C7 C8 C9 -179.0(3) . . . . ?
C7 C8 C9 C10 0.4(5) . . . . ?
C8 C9 C10 C11 0.7(5) . . . . ?
C9 C10 C11 C12 -0.6(5) . . . . ?
C10 C11 C12 C7 -0.5(5) . . . . ?
C8 C7 C12 C11 1.6(5) . . . . ?
P1 C7 C12 C11 179.1(3) . . . . ?
C7 P1 C13 C14 -85.6(3) . . . . ?
C19 P1 C13 C14 32.4(3) . . . . ?
C1 P1 C13 C14 154.8(3) . . . . ?
C7 P1 C13 C18 89.9(3) . . . . ?
C19 P1 C13 C18 -152.1(3) . . . . ?
C1 P1 C13 C18 -29.7(3) . . . . ?
C18 C13 C14 C15 -0.2(5) . . . . ?
P1 C13 C14 C15 175.3(3) . . . . ?
C13 C14 C15 C16 1.5(5) . . . . ?
C14 C15 C16 C17 -2.0(6) . . . . ?
C15 C16 C17 C18 1.1(6) . . . . ?
C16 C17 C18 C13 0.3(6) . . . . ?
C14 C13 C18 C17 -0.8(5) . . . . ?
P1 C13 C18 C17 -176.2(3) . . . . ?
C13 P1 C19 C20 -126.9(3) . . . . ?
C7 P1 C19 C20 -8.9(3) . . . . ?
C1 P1 C19 C20 111.8(3) . . . . ?
C13 P1 C19 C24 54.3(3) . . . . ?
C7 P1 C19 C24 172.4(3) . . . . ?
C1 P1 C19 C24 -67.0(3) . . . . ?
C24 C19 C20 C21 -0.3(5) . . . . ?
P1 C19 C20 C21 -179.1(3) . . . . ?
C19 C20 C21 C22 1.6(5) . . . . ?
C20 C21 C22 C23 -1.1(6) . . . . ?
C21 C22 C23 C24 -0.7(6) . . . . ?
C22 C23 C24 C19 2.0(5) . . . . ?
C20 C19 C24 C23 -1.5(5) . . . . ?
P1 C19 C24 C23 177.3(3) . . . . ?
C29 C25 C26 C27 -0.4(4) . . . . ?
La1 C25 C26 C27 70.9(3) . . . . ?
C29 C25 C26 La1 -71.3(2) . . . . ?
C25 C26 C27 C28 0.9(4) . . . . ?
La1 C26 C27 C28 70.8(2) . . . . ?
C25 C26 C27 La1 -69.9(3) . . . . ?
C26 C27 C28 C29 -1.1(4) . . . . ?
La1 C27 C28 C29 67.8(2) . . . . ?
C26 C27 C28 La1 -68.8(2) . . . . ?
C27 C28 C29 C25 0.8(4) . . . . ?
La1 C28 C29 C25 68.7(2) . . . . ?
C27 C28 C29 La1 -67.9(2) . . . . ?
C26 C25 C29 C28 -0.3(4) . . . . ?
La1 C25 C29 C28 -70.6(2) . . . . ?
C26 C25 C29 La1 70.4(2) . . . . ?
C34 C30 C31 C32 -0.7(4) . . . . ?
La1 C30 C31 C32 -70.8(3) . . . . ?
C34 C30 C31 La1 70.1(3) . . . . ?
C30 C31 C32 C33 0.3(4) . . . . ?
La1 C31 C32 C33 -71.8(3) . . . . ?
C30 C31 C32 La1 72.1(3) . . . . ?
C31 C32 C33 C34 0.2(4) . . . . ?
La1 C32 C33 C34 -69.8(3) . . . . ?
C31 C32 C33 La1 70.0(3) . . . . ?
C31 C30 C34 C33 0.8(4) . . . . ?
La1 C30 C34 C33 68.5(3) . . . . ?
C31 C30 C34 La1 -67.7(3) . . . . ?
C32 C33 C34 C30 -0.6(4) . . . . ?
La1 C33 C34 C30 -68.2(3) . . . . ?
C32 C33 C34 La1 67.6(2) . . . . ?
C39 C35 C36 C37 -1.9(4) . . . . ?
La1 C35 C36 C37 -71.7(3) . . . . ?
C39 C35 C36 La1 69.8(3) . . . . ?
C35 C36 C37 C38 0.9(4) . . . . ?
La1 C36 C37 C38 -69.1(3) . . . . ?
C35 C36 C37 La1 69.9(3) . . . . ?
C36 C37 C38 C39 0.5(4) . . . . ?
La1 C37 C38 C39 -67.0(3) . . . . ?
C36 C37 C38 La1 67.5(3) . . . . ?
C36 C35 C39 C38 2.2(4) . . . . ?
La1 C35 C39 C38 72.0(3) . . . . ?
C36 C35 C39 La1 -69.8(3) . . . . ?
C37 C38 C39 C35 -1.7(4) . . . . ?
La1 C38 C39 C35 -70.3(3) . . . . ?
C37 C38 C39 La1 68.6(3) . . . . ?
